data_7129855
loop_
_publ_author_name
'Ma, Qing'
'Cheng, Zhen'
'Yang, Lei'
'Du, Wei'
'Yin, Yilin'
'Ma, Wenqiang'
'Fan, Guijuan'
'Li, Jinshan'

_publ_section_title
;
 Accelerated discovery of thermostable high-energy materials with
 intramolecular donor-acceptor building blocks.
;
_journal_issue 28
_journal_name_full 'Chemical communications (Cambridge, England)'
_journal_page_first 4460
_journal_page_last 4463
_journal_paper_doi 10.1039/d2cc00074a
_journal_volume 58
_journal_year 2022
_chemical_formula_moiety '2(H2 O), 2(C3 H7 N O), 2(C5 H3 N11 O2.5)'
_chemical_formula_sum 'C16 H24 N24 O9'
_chemical_formula_weight 696.59
_space_group_crystal_system triclinic
_space_group_IT_number 2
_space_group_name_Hall '-P 1'
_space_group_name_H-M_alt 'P -1'
_atom_sites_solution_hydrogens mixed
_atom_sites_solution_primary dual
_audit_creation_date 2021-07-12
_audit_creation_method
;
Olex2 1.2
(compiled 2018.05.29 svn.r3508 for OlexSys, GUI svn.r5506)
;
_audit_update_record
;
2021-10-23 deposited with the CCDC.	2022-03-08 downloaded from the CCDC.
;
_cell_angle_alpha 77.956(2)
_cell_angle_beta 82.164(2)
_cell_angle_gamma 89.214(2)
_cell_formula_units_Z 1
_cell_length_a 6.7298(3)
_cell_length_b 6.9801(4)
_cell_length_c 15.5552(7)
_cell_measurement_reflns_used 3558
_cell_measurement_temperature 115
_cell_measurement_theta_max 26.387
_cell_measurement_theta_min 2.703
_cell_volume 707.86(6)
_computing_cell_refinement 'SAINT V8.40A (?, 2016)'
_computing_data_reduction 'SAINT V8.40A (?, 2016)'
_computing_molecular_graphics 'Olex2 (Dolomanov et al., 2009)'
_computing_publication_material 'Olex2 (Dolomanov et al., 2009)'
_computing_structure_refinement 'ShelXL (Sheldrick, 2015)'
_computing_structure_solution 'ShelXT (Sheldrick, 2015)'
_diffrn_ambient_temperature 115.0
_diffrn_measured_fraction_theta_full 0.996
_diffrn_measured_fraction_theta_max 0.993
_diffrn_measurement_device_type 'Bruker D8 VENTURE'
_diffrn_measurement_method '\f and \w scans'
_diffrn_radiation_type MoK\a
_diffrn_radiation_wavelength 0.71073
_diffrn_reflns_av_R_equivalents 0.0404
_diffrn_reflns_av_unetI/netI 0.0451
_diffrn_reflns_Laue_measured_fraction_full 0.996
_diffrn_reflns_Laue_measured_fraction_max 0.993
_diffrn_reflns_limit_h_max 7
_diffrn_reflns_limit_h_min -8
_diffrn_reflns_limit_k_max 8
_diffrn_reflns_limit_k_min -8
_diffrn_reflns_limit_l_max 18
_diffrn_reflns_limit_l_min -19
_diffrn_reflns_number 8216
_diffrn_reflns_point_group_measured_fraction_full 0.996
_diffrn_reflns_point_group_measured_fraction_max 0.993
_diffrn_reflns_theta_full 25.242
_diffrn_reflns_theta_max 26.435
_diffrn_reflns_theta_min 2.703
_diffrn_standards_number 0
_exptl_absorpt_coefficient_mu 0.136
_exptl_absorpt_correction_T_max 0.7454
_exptl_absorpt_correction_T_min 0.6912
_exptl_absorpt_correction_type multi-scan
_exptl_absorpt_process_details
'SADABS-2016/2 (Bruker,2016/2) was used for absorption correction. wR2(int) was 0.0884 before and 0.0540 after correction. The Ratio of minimum to maximum transmission is 0.9273. The \l/2 correction factor is Not present.'
_exptl_crystal_colour colourless
_exptl_crystal_colour_primary colourless
_exptl_crystal_density_diffrn 1.634
_exptl_crystal_description block
_exptl_crystal_F_000 360
_exptl_crystal_size_max 0.15
_exptl_crystal_size_mid 0.08
_exptl_crystal_size_min 0.05
_refine_diff_density_max 0.265
_refine_diff_density_min -0.324
_refine_diff_density_rms 0.055
_refine_ls_extinction_method none
_refine_ls_goodness_of_fit_ref 1.099
_refine_ls_hydrogen_treatment mixed
_refine_ls_matrix_type full
_refine_ls_number_parameters 240
_refine_ls_number_reflns 2889
_refine_ls_number_restraints 210
_refine_ls_restrained_S_all 1.059
_refine_ls_R_factor_all 0.0622
_refine_ls_R_factor_gt 0.0491
_refine_ls_shift/su_max 0.001
_refine_ls_shift/su_mean 0.000
_refine_ls_structure_factor_coef Fsqd
_refine_ls_weighting_details 'w=1/[\s^2^(Fo^2^)+(0.0408P)^2^+0.5744P] where P=(Fo^2^+2Fc^2^)/3'
_refine_ls_weighting_scheme calc
_refine_ls_wR_factor_gt 0.1134
_refine_ls_wR_factor_ref 0.1219
_reflns_Friedel_coverage 0.000
_reflns_number_gt 2408
_reflns_number_total 2889
_reflns_threshold_expression 'I > 2\s(I)'
_cod_data_source_file d2cc00074a2.cif
_cod_data_source_block mo_20211037_0m
_cod_depositor_comments 'Adding full bibliography for 7129854--7129855.cif.'
_cod_database_code 7129855
_shelx_shelxl_version_number 2018/3
_shelx_space_group_comment
;
The symmetry employed for this shelxl refinement is uniquely defined
by the following loop, which should always be used as a source of
symmetry information in preference to the above space-group names.
They are only intended as comments.
;
_shelx_estimated_absorpt_t_max 0.993
_shelx_estimated_absorpt_t_min 0.980
_olex2_refinement_description
;
1. Fixed Uiso
 At 1.2 times of:
  All C(H) groups, All N(H,H) groups
 At 1.5 times of:
  All C(H,H,H) groups
2. Rigid bond restraints
 All non-hydrogen atoms
 with sigma for 1-2 distances of 0.01 and sigma for 1-3 distances of 0.01
3. Uiso/Uaniso restraints and constraints
All non-hydrogen atoms have similar U: within 2A with sigma of 0.04 and sigma
for terminal atoms of 0.08
4. Others
 Fixed Sof: O1(0.5)
5.a Aromatic/amide H refined with riding coordinates:
 C8(H8)
5.b X=CH2 refined with riding coordinates:
 N5(H5A,H5B)
5.c Idealised Me refined as rotating group:
 C6(H6A,H6B,H6C), C7(H7A,H7B,H7C)
;
_olex2_submission_special_instructions 'No special instructions were received'

loop_
_space_group_symop_operation_xyz
'x, y, z'
'-x, -y, -z'

loop_
_atom_site_label
_atom_site_type_symbol
_atom_site_fract_x
_atom_site_fract_y
_atom_site_fract_z
_atom_site_U_iso_or_equiv
_atom_site_adp_type
_atom_site_occupancy
_atom_site_site_symmetry_order
_atom_site_calc_flag
_atom_site_refinement_flags_posn
_atom_site_refinement_flags_adp
_atom_site_refinement_flags_occupancy
_atom_site_disorder_assembly
_atom_site_disorder_group
O2 O 0.4189(2) 0.3451(2) 0.73290(11) 0.0264(4) Uani 1 1 d . U . . .
O5 O 0.4400(2) 0.7186(2) 1.11176(10) 0.0299(4) Uani 1 1 d . U . . .
O3 O 1.0197(2) 0.1539(3) 0.86785(11) 0.0324(4) Uani 1 1 d . U . . .
O4 O 1.0171(2) 0.4714(3) 0.84815(11) 0.0344(4) Uani 1 1 d . U . . .
N8 N 0.8381(2) 0.2465(2) 0.63139(11) 0.0181(4) Uani 1 1 d . U . . .
N5 N 0.8062(2) -0.0466(2) 0.58632(11) 0.0189(4) Uani 1 1 d . U . . .
H5A H 0.842198 -0.109424 0.636855 0.023 Uiso 1 1 calc R . . . .
H5B H 0.778116 -0.112243 0.546842 0.023 Uiso 1 1 calc R . . . .
N4 N 0.6454(3) 0.2917(3) 0.34127(11) 0.0192(4) Uani 1 1 d . U . . .
N1 N 0.6984(3) 0.0012(3) 0.41666(11) 0.0207(4) Uani 1 1 d . U . . .
N9 N 0.8967(2) 0.1666(3) 0.71180(11) 0.0208(4) Uani 1 1 d . U . . .
N2 N 0.6498(3) -0.0098(3) 0.33600(11) 0.0218(4) Uani 1 1 d . U . . .
N10 N 0.8858(3) 0.5037(3) 0.68851(12) 0.0237(4) Uani 1 1 d . U . . .
N6 N 0.7357(3) 0.4671(3) 0.48341(12) 0.0218(4) Uani 1 1 d . U . . .
N3 N 0.6177(3) 0.1641(3) 0.29022(11) 0.0219(4) Uani 1 1 d . U . . .
N12 N 0.5147(3) 0.7616(3) 0.96175(12) 0.0238(4) Uani 1 1 d . U . . .
N7 N 0.7791(3) 0.5610(3) 0.54466(12) 0.0242(4) Uani 1 1 d . U . . .
N11 N 0.9910(3) 0.3174(3) 0.82568(12) 0.0259(4) Uani 1 1 d . U . . .
C3 C 0.7943(3) 0.1457(3) 0.56977(13) 0.0169(4) Uani 1 1 d . U . . .
C2 C 0.7416(3) 0.2696(3) 0.49297(13) 0.0179(4) Uani 1 1 d . U . . .
C4 C 0.8311(3) 0.4470(3) 0.61826(14) 0.0208(4) Uani 1 1 d . U . . .
C1 C 0.6947(3) 0.1911(3) 0.41838(13) 0.0175(4) Uani 1 1 d . U . . .
C5 C 0.9209(3) 0.3308(3) 0.73966(14) 0.0224(5) Uani 1 1 d . U . . .
C8 C 0.5615(3) 0.7431(3) 1.04279(15) 0.0254(5) Uani 1 1 d . U . . .
H8 H 0.699763 0.749008 1.048736 0.030 Uiso 1 1 calc R . . . .
C6 C 0.6675(4) 0.7916(4) 0.88397(16) 0.0335(6) Uani 1 1 d . U . . .
H6A H 0.648249 0.918942 0.845517 0.050 Uiso 1 1 calc GR . . . .
H6B H 0.656023 0.687416 0.851268 0.050 Uiso 1 1 calc GR . . . .
H6C H 0.800768 0.788691 0.902849 0.050 Uiso 1 1 calc GR . . . .
C7 C 0.3067(4) 0.7558(4) 0.94616(16) 0.0350(6) Uani 1 1 d . U . . .
H7A H 0.219964 0.717606 1.003065 0.053 Uiso 1 1 calc GR . . . .
H7B H 0.291250 0.660265 0.909391 0.053 Uiso 1 1 calc GR . . . .
H7C H 0.268920 0.885740 0.915537 0.053 Uiso 1 1 calc GR . . . .
O1 O 0.6927(6) 0.5766(6) 0.4219(2) 0.0446(9) Uani 0.5 1 d . U P A 1
H4 H 0.630(4) 0.425(5) 0.3199(19) 0.044(8) Uiso 1 1 d . . . . .
H2A H 0.460(4) 0.322(4) 0.786(2) 0.044(8) Uiso 1 1 d . . . . .
H2B H 0.394(5) 0.245(5) 0.717(2) 0.054(10) Uiso 1 1 d . . . . .

loop_
_atom_site_aniso_label
_atom_site_aniso_U_11
_atom_site_aniso_U_22
_atom_site_aniso_U_33
_atom_site_aniso_U_23
_atom_site_aniso_U_13
_atom_site_aniso_U_12
O2 0.0368(9) 0.0201(9) 0.0241(8) -0.0047(7) -0.0100(7) -0.0004(7)
O5 0.0328(9) 0.0347(9) 0.0233(8) -0.0059(7) -0.0076(7) -0.0004(7)
O3 0.0295(9) 0.0411(10) 0.0296(9) -0.0107(8) -0.0089(7) 0.0013(7)
O4 0.0303(9) 0.0428(11) 0.0385(10) -0.0252(8) -0.0078(7) -0.0013(8)
N8 0.0176(8) 0.0196(9) 0.0179(8) -0.0065(7) -0.0012(6) -0.0008(7)
N5 0.0217(9) 0.0173(9) 0.0187(8) -0.0050(7) -0.0052(7) 0.0009(7)
N4 0.0215(9) 0.0194(10) 0.0178(8) -0.0059(7) -0.0032(7) -0.0014(7)
N1 0.0220(9) 0.0205(9) 0.0209(9) -0.0063(7) -0.0042(7) -0.0011(7)
N9 0.0180(8) 0.0280(10) 0.0183(8) -0.0085(7) -0.0036(7) -0.0014(7)
N2 0.0233(9) 0.0225(10) 0.0208(9) -0.0062(7) -0.0043(7) -0.0003(7)
N10 0.0201(9) 0.0254(10) 0.0281(10) -0.0130(8) -0.0007(7) -0.0028(7)
N6 0.0202(9) 0.0183(9) 0.0257(9) -0.0033(8) -0.0011(7) 0.0002(7)
N3 0.0241(9) 0.0223(9) 0.0207(9) -0.0072(7) -0.0036(7) -0.0020(7)
N12 0.0242(9) 0.0235(10) 0.0245(9) -0.0052(7) -0.0059(7) -0.0005(7)
N7 0.0240(9) 0.0185(9) 0.0302(10) -0.0071(8) -0.0005(7) -0.0019(7)
N11 0.0177(9) 0.0359(12) 0.0278(10) -0.0150(9) -0.0034(7) 0.0001(8)
C3 0.0130(9) 0.0200(11) 0.0182(10) -0.0066(8) 0.0006(7) -0.0020(8)
C2 0.0155(9) 0.0190(10) 0.0198(10) -0.0063(8) -0.0007(7) -0.0020(8)
C4 0.0179(10) 0.0192(11) 0.0260(11) -0.0095(8) 0.0022(8) -0.0021(8)
C1 0.0147(9) 0.0205(11) 0.0169(9) -0.0036(8) -0.0007(7) -0.0018(8)
C5 0.0155(10) 0.0312(12) 0.0233(10) -0.0121(9) -0.0018(8) -0.0012(9)
C8 0.0269(11) 0.0223(11) 0.0295(11) -0.0073(9) -0.0102(9) 0.0015(9)
C6 0.0327(13) 0.0377(14) 0.0302(12) -0.0097(10) 0.0002(10) -0.0029(11)
C7 0.0281(12) 0.0508(16) 0.0283(12) -0.0087(11) -0.0108(10) 0.0029(11)
O1 0.052(2) 0.042(2) 0.040(2) -0.0068(17) -0.0096(17) 0.0008(18)

loop_
_atom_type_symbol
_atom_type_description
_atom_type_scat_dispersion_real
_atom_type_scat_dispersion_imag
_atom_type_scat_source
C C 0.0033 0.0016 'International Tables Vol C Tables 4.2.6.8 and 6.1.1.4'
H H 0.0000 0.0000 'International Tables Vol C Tables 4.2.6.8 and 6.1.1.4'
N N 0.0061 0.0033 'International Tables Vol C Tables 4.2.6.8 and 6.1.1.4'
O O 0.0106 0.0060 'International Tables Vol C Tables 4.2.6.8 and 6.1.1.4'

loop_
_geom_angle_atom_site_label_1
_geom_angle_atom_site_label_2
_geom_angle_atom_site_label_3
_geom_angle
_geom_angle_site_symmetry_1
_geom_angle_site_symmetry_3
_geom_angle_publ_flag
H2A O2 H2B 112(3) . . ?
N9 N8 C4 111.14(16) . . ?
C3 N8 N9 126.03(17) . . ?
C3 N8 C4 122.82(17) . . ?
H5A N5 H5B 120.0 . . ?
C3 N5 H5A 120.0 . . ?
C3 N5 H5B 120.0 . . ?
N3 N4 H4 119.8(18) . . ?
C1 N4 N3 108.31(17) . . ?
C1 N4 H4 131.9(18) . . ?
C1 N1 N2 105.33(16) . . ?
C5 N9 N8 98.61(17) . . ?
N3 N2 N1 110.79(16) . . ?
C4 N10 C5 100.96(17) . . ?
N7 N6 C2 123.64(18) . . ?
O1 N6 N7 110.8(2) . . ?
O1 N6 C2 125.5(3) . . ?
N2 N3 N4 106.72(16) . . ?
C8 N12 C6 121.89(19) . . ?
C8 N12 C7 121.14(19) . . ?
C7 N12 C6 116.97(18) . . ?
N6 N7 C4 115.36(17) . . ?
O3 N11 O4 126.03(19) . . ?
O3 N11 C5 117.16(18) . . ?
O4 N11 C5 116.80(19) . . ?
N8 C3 C2 112.58(17) . . ?
N5 C3 N8 119.63(18) . . ?
N5 C3 C2 127.79(18) . . ?
N6 C2 C3 122.37(18) . . ?
N6 C2 C1 116.50(18) . . ?
C3 C2 C1 121.12(18) . . ?
N10 C4 N8 109.30(18) . . ?
N10 C4 N7 127.46(19) . . ?
N7 C4 N8 123.23(19) . . ?
N4 C1 C2 127.37(19) . . ?
N1 C1 N4 108.85(17) . . ?
N1 C1 C2 123.77(18) . . ?
N9 C5 N10 119.98(19) . . ?
N9 C5 N11 118.49(19) . . ?
N10 C5 N11 121.51(19) . . ?
O5 C8 N12 125.4(2) . . ?
O5 C8 H8 117.3 . . ?
N12 C8 H8 117.3 . . ?
N12 C6 H6A 109.5 . . ?
N12 C6 H6B 109.5 . . ?
N12 C6 H6C 109.5 . . ?
H6A C6 H6B 109.5 . . ?
H6A C6 H6C 109.5 . . ?
H6B C6 H6C 109.5 . . ?
N12 C7 H7A 109.5 . . ?
N12 C7 H7B 109.5 . . ?
N12 C7 H7C 109.5 . . ?
H7A C7 H7B 109.5 . . ?
H7A C7 H7C 109.5 . . ?
H7B C7 H7C 109.5 . . ?

loop_
_geom_bond_atom_site_label_1
_geom_bond_atom_site_label_2
_geom_bond_distance
_geom_bond_site_symmetry_2
_geom_bond_publ_flag
O2 H2A 0.89(3) . ?
O2 H2B 0.82(4) . ?
O5 C8 1.240(3) . ?
O3 N11 1.219(3) . ?
O4 N11 1.220(2) . ?
N8 N9 1.367(2) . ?
N8 C3 1.366(3) . ?
N8 C4 1.372(3) . ?
N5 H5A 0.8800 . ?
N5 H5B 0.8800 . ?
N5 C3 1.316(3) . ?
N4 N3 1.341(2) . ?
N4 C1 1.339(3) . ?
N4 H4 0.93(3) . ?
N1 N2 1.357(2) . ?
N1 C1 1.331(3) . ?
N9 C5 1.327(3) . ?
N2 N3 1.304(2) . ?
N10 C4 1.334(3) . ?
N10 C5 1.337(3) . ?
N6 N7 1.329(2) . ?
N6 C2 1.355(3) . ?
N6 O1 1.160(4) . ?
N12 C8 1.321(3) . ?
N12 C6 1.458(3) . ?
N12 C7 1.455(3) . ?
N7 C4 1.337(3) . ?
N11 C5 1.463(3) . ?
C3 C2 1.406(3) . ?
C2 C1 1.455(3) . ?
C8 H8 0.9500 . ?
C6 H6A 0.9800 . ?
C6 H6B 0.9800 . ?
C6 H6C 0.9800 . ?
C7 H7A 0.9800 . ?
C7 H7B 0.9800 . ?
C7 H7C 0.9800 . ?
